data_2242315
loop_
_publ_author_name
'Hill, Tania'
'Levendis, Demetrius C.'
'Lemmerer, Andreas'

_publ_section_title
;
 Binary and ternary charge-transfer complexes using 1,3,5-trinitrobenzene
;
_journal_issue 2
_journal_name_full 'Acta Crystallographica Section E'
_journal_page_first 113
_journal_page_last 118
_journal_paper_doi 10.1107/S2056989018000245
_journal_volume 74
_journal_year 2018
_chemical_formula_iupac 'C15 H15 N3 O2, C6 H3 N3 O6'
_chemical_formula_moiety 'C15 H15 N3 O2, C6 H3 N3 O6'
_chemical_formula_sum 'C21 H18 N6 O8'
_chemical_formula_weight 482.41
_chemical_name_systematic '1,3,5-Trinitrobenzene--2-{(<i>E</i>)-[4-(dimethylamino)phenyl]diazenyl}benzoic acid (1/1)'
_space_group_IT_number 2
_symmetry_cell_setting triclinic
_symmetry_space_group_name_Hall '-P 1'
_symmetry_space_group_name_H-M 'P -1'
_atom_sites_solution_hydrogens mixed
_audit_conform_dict_name cif_core.dic
_audit_conform_dict_version 2.4.3
_audit_creation_method 'WinGX routine CIF_UPDATE'
_cell_angle_alpha 110.689(10)
_cell_angle_beta 103.510(12)
_cell_angle_gamma 90.730(12)
_cell_formula_units_Z 2
_cell_length_a 8.550(3)
_cell_length_b 10.437(3)
_cell_length_c 13.072(5)
_cell_measurement_reflns_used 9824
_cell_measurement_temperature 173(2)
_cell_measurement_theta_max 28.17
_cell_measurement_theta_min 3.12
_cell_volume 1055.2(6)
_computing_cell_refinement
;
SAINT-Plus (Bruker, 2016)
;
_computing_data_collection
;
APEX3 (Bruker, 2016)
;
_computing_data_reduction
;
SAINT-Plus and XPREP (Bruker, 2016)
;
_computing_molecular_graphics
;
<i>ORTEP-3 for Windows</i> (Farrugia, 2012) and Mercury (Macrae <i>et
al.</i>,  2006)
;
_computing_publication_material
;
WinGX publication routines (Farrugia, 2012)
;
_computing_structure_refinement
;
<i>SHELXL2017/1</i> (Sheldrick, 2015)
;
_computing_structure_solution
;
SHELXS97 (Sheldrick, 2015)
;
_diffrn_ambient_temperature 173(2)
_diffrn_measured_fraction_theta_full 0.996
_diffrn_measured_fraction_theta_max 0.995
_diffrn_measurement_device_type 'Bruker D8 Venture Photon CCD area detector'
_diffrn_measurement_method '\w scans'
_diffrn_radiation_monochromator graphite
_diffrn_radiation_type MoK\a
_diffrn_radiation_wavelength 0.71073
_diffrn_reflns_av_R_equivalents 0.0723
_diffrn_reflns_limit_h_max 11
_diffrn_reflns_limit_h_min -11
_diffrn_reflns_limit_k_max 13
_diffrn_reflns_limit_k_min -13
_diffrn_reflns_limit_l_max 17
_diffrn_reflns_limit_l_min -17
_diffrn_reflns_number 39527
_diffrn_reflns_theta_full 25.242
_diffrn_reflns_theta_max 27.997
_diffrn_reflns_theta_min 3.347
_diffrn_standards_number 0
_exptl_absorpt_coefficient_mu 0.119
_exptl_absorpt_correction_T_max 0.95
_exptl_absorpt_correction_T_min 0.9
_exptl_absorpt_correction_type multi-scan
_exptl_absorpt_process_details
;
(SADABS; Sheldrick, 1996)
;
_exptl_crystal_colour red
_exptl_crystal_density_diffrn 1.518
_exptl_crystal_density_method 'not measured'
_exptl_crystal_description cuboid
_exptl_crystal_F_000 500
_exptl_crystal_size_max 0.287
_exptl_crystal_size_mid 0.129
_exptl_crystal_size_min 0.122
_refine_diff_density_max 0.489
_refine_diff_density_min -0.433
_refine_ls_extinction_method none
_refine_ls_goodness_of_fit_ref 1.073
_refine_ls_hydrogen_treatment mixed
_refine_ls_matrix_type full
_refine_ls_number_constraints 0
_refine_ls_number_parameters 322
_refine_ls_number_reflns 5072
_refine_ls_number_restraints 0
_refine_ls_restrained_S_all 1.073
_refine_ls_R_factor_all 0.1242
_refine_ls_R_factor_gt 0.0776
_refine_ls_shift/su_max 0
_refine_ls_shift/su_mean 0
_refine_ls_structure_factor_coef Fsqd
_refine_ls_weighting_details 'w=1/[\s^2^(Fo^2^)+(0.1346P)^2^+0.8758P] where P=(Fo^2^+2Fc^2^)/3'
_refine_ls_weighting_scheme calc
_refine_ls_wR_factor_gt 0.211
_refine_ls_wR_factor_ref 0.2487
_reflns_number_gt 3262
_reflns_number_total 5072
_reflns_threshold_expression 'I > 2\s(I)'
_cod_data_source_file eb2004sup1.cif
_cod_data_source_block III
_cod_original_cell_volume 1055.2(7)
_cod_database_code 2242315

loop_
_symmetry_equiv_pos_as_xyz
'x, y, z'
'-x, -y, -z'

loop_
_atom_site_type_symbol
_atom_site_label
_atom_site_fract_x
_atom_site_fract_y
_atom_site_fract_z
_atom_site_U_iso_or_equiv
_atom_site_adp_type
_atom_site_calc_flag
_atom_site_occupancy
C C1 0.3627(3) 0.4196(3) 0.8376(2) 0.0274(6) Uani d 1
C C2 0.4468(3) 0.3469(3) 0.7610(2) 0.0265(6) Uani d 1
H H2 0.49673 0.267951 0.76649 0.032 Uiso calc 1
C C3 0.4549(3) 0.3944(3) 0.6758(2) 0.0266(6) Uani d 1
C C4 0.3817(3) 0.5079(3) 0.6651(2) 0.0279(6) Uani d 1
H H4 0.386476 0.537651 0.605026 0.033 Uiso calc 1
C C5 0.3010(4) 0.5763(3) 0.7456(3) 0.0287(6) Uani d 1
C C6 0.2887(3) 0.5341(3) 0.8327(2) 0.0284(6) Uani d 1
H H6 0.231723 0.582036 0.88668 0.034 Uiso calc 1
N N1 0.3560(3) 0.3737(3) 0.9312(2) 0.0324(6) Uani d 1
N N2 0.5442(3) 0.3204(3) 0.5938(2) 0.0305(6) Uani d 1
N N3 0.2291(3) 0.7015(3) 0.7399(2) 0.0367(6) Uani d 1
O O1 0.2796(3) 0.4374(3) 0.9979(2) 0.0475(6) Uani d 1
O O2 0.4303(3) 0.2766(3) 0.93921(19) 0.0437(6) Uani d 1
O O3 0.6018(3) 0.2169(2) 0.6015(2) 0.0405(6) Uani d 1
O O4 0.5548(3) 0.3668(3) 0.5212(2) 0.0435(6) Uani d 1
O O5 0.2266(3) 0.7301(3) 0.6567(2) 0.0485(7) Uani d 1
O O6 0.1772(3) 0.7707(3) 0.8201(2) 0.0507(7) Uani d 1
C C11 0.1578(3) 0.1335(3) 0.5551(2) 0.0255(6) Uani d 1
C C12 0.1935(4) 0.0433(3) 0.6139(2) 0.0272(6) Uani d 1
H H12A 0.258146 -0.028852 0.588579 0.033 Uiso calc 1
C C13 0.1372(3) 0.0571(3) 0.7067(2) 0.0278(6) Uani d 1
H H13 0.163717 -0.004867 0.745181 0.033 Uiso calc 1
C C14 0.0402(3) 0.1627(3) 0.7454(2) 0.0262(6) Uani d 1
C C15 -0.0005(3) 0.2516(3) 0.6840(3) 0.0293(6) Uani d 1
H H15 -0.068293 0.32188 0.707451 0.035 Uiso calc 1
C C16 0.0572(3) 0.2365(3) 0.5914(3) 0.0283(6) Uani d 1
H H16 0.028785 0.296526 0.551294 0.034 Uiso calc 1
C C17 0.0277(4) 0.0891(4) 0.9028(3) 0.0388(8) Uani d 1
H H17A -0.012745 -0.006156 0.852959 0.058 Uiso calc 1
H H17B -0.022233 0.116076 0.966614 0.058 Uiso calc 1
H H17C 0.145383 0.096273 0.93118 0.058 Uiso calc 1
C C18 -0.1074(5) 0.2903(4) 0.8855(3) 0.0444(9) Uani d 1
H H18A -0.116874 0.351673 0.842831 0.067 Uiso calc 1
H H18B -0.053611 0.342523 0.965088 0.067 Uiso calc 1
H H18C -0.215479 0.251383 0.87965 0.067 Uiso calc 1
C C19 0.2781(3) 0.1679(3) 0.3235(2) 0.0265(6) Uani d 1
C C20 0.3656(4) 0.0550(3) 0.2908(3) 0.0336(7) Uani d 1
H H20 0.380119 -0.005691 0.331185 0.04 Uiso calc 1
C C21 0.4310(4) 0.0317(3) 0.1995(3) 0.0378(7) Uani d 1
H H21 0.490257 -0.045347 0.177299 0.045 Uiso calc 1
C C22 0.4111(4) 0.1198(3) 0.1398(3) 0.0347(7) Uani d 1
H H22 0.455378 0.10206 0.076507 0.042 Uiso calc 1
C C23 0.3273(4) 0.2324(3) 0.1724(2) 0.0315(7) Uani d 1
H H23 0.314185 0.292407 0.131361 0.038 Uiso calc 1
C C24 0.2613(3) 0.2597(3) 0.2650(2) 0.0259(6) Uani d 1
C C25 0.1757(4) 0.3865(3) 0.2948(3) 0.0338(7) Uani d 1
N N11 0.2263(3) 0.1105(2) 0.4652(2) 0.0280(6) Uani d 1
N N12 0.2057(3) 0.1977(3) 0.4154(2) 0.0282(6) Uani d 1
N N13 -0.0133(3) 0.1802(3) 0.8396(2) 0.0343(6) Uani d 1
O O11 0.1681(4) 0.4628(3) 0.2426(2) 0.0520(7) Uani d 1
O O12 0.1077(3) 0.4150(2) 0.3810(2) 0.0395(6) Uani d 1
H H12 0.130(6) 0.347(6) 0.413(5) 0.096(18) Uiso d 1

loop_
_atom_site_aniso_label
_atom_site_aniso_U_11
_atom_site_aniso_U_22
_atom_site_aniso_U_33
_atom_site_aniso_U_12
_atom_site_aniso_U_13
_atom_site_aniso_U_23
C1 0.0319(15) 0.0312(16) 0.0233(14) -0.0012(12) 0.0082(12) 0.0144(12)
C2 0.0295(15) 0.0266(15) 0.0271(14) 0.0022(11) 0.0080(12) 0.0138(11)
C3 0.0283(15) 0.0286(15) 0.0275(14) 0.0014(11) 0.0117(12) 0.0130(12)
C4 0.0310(15) 0.0302(16) 0.0273(14) 0.0010(12) 0.0080(12) 0.0162(12)
C5 0.0340(16) 0.0247(15) 0.0322(15) 0.0045(12) 0.0108(12) 0.0147(12)
C6 0.0308(15) 0.0286(16) 0.0284(15) 0.0018(12) 0.0111(12) 0.0115(12)
N1 0.0394(15) 0.0364(15) 0.0263(13) 0.0010(11) 0.0120(11) 0.0150(11)
N2 0.0340(14) 0.0340(14) 0.0290(13) 0.0028(11) 0.0128(11) 0.0151(11)
N3 0.0400(15) 0.0311(15) 0.0463(16) 0.0088(11) 0.0155(13) 0.0197(12)
O1 0.0657(17) 0.0558(16) 0.0391(13) 0.0174(12) 0.0322(12) 0.0264(11)
O2 0.0643(16) 0.0442(14) 0.0379(13) 0.0172(12) 0.0205(12) 0.0283(11)
O3 0.0502(14) 0.0396(13) 0.0461(14) 0.0167(11) 0.0266(11) 0.0232(11)
O4 0.0583(16) 0.0514(15) 0.0398(13) 0.0125(11) 0.0292(12) 0.0285(11)
O5 0.0607(16) 0.0482(15) 0.0630(17) 0.0212(12) 0.0295(13) 0.0424(13)
O6 0.0681(18) 0.0384(14) 0.0545(16) 0.0222(12) 0.0277(13) 0.0194(12)
C11 0.0235(14) 0.0251(14) 0.0304(15) 0.0009(11) 0.0062(11) 0.0138(11)
C12 0.0304(15) 0.0251(15) 0.0286(15) 0.0056(11) 0.0074(12) 0.0129(11)
C13 0.0329(16) 0.0257(15) 0.0289(15) 0.0065(12) 0.0069(12) 0.0154(12)
C14 0.0245(14) 0.0278(15) 0.0284(14) -0.0001(11) 0.0056(11) 0.0134(12)
C15 0.0269(15) 0.0301(16) 0.0361(16) 0.0075(12) 0.0095(12) 0.0173(13)
C16 0.0280(15) 0.0289(15) 0.0332(15) 0.0029(11) 0.0062(12) 0.0185(12)
C17 0.049(2) 0.0442(19) 0.0345(17) 0.0110(15) 0.0156(15) 0.0247(15)
C18 0.054(2) 0.047(2) 0.048(2) 0.0202(16) 0.0299(17) 0.0257(16)
C19 0.0272(15) 0.0297(15) 0.0255(14) 0.0022(11) 0.0074(11) 0.0130(11)
C20 0.0400(18) 0.0306(16) 0.0373(17) 0.0089(13) 0.0128(14) 0.0188(13)
C21 0.0437(19) 0.0353(18) 0.0395(18) 0.0131(14) 0.0151(15) 0.0163(14)
C22 0.0404(18) 0.0392(18) 0.0294(15) 0.0066(14) 0.0161(13) 0.0135(13)
C23 0.0387(17) 0.0324(17) 0.0285(15) 0.0046(13) 0.0106(13) 0.0159(12)
C24 0.0310(15) 0.0255(15) 0.0236(14) 0.0031(11) 0.0086(11) 0.0110(11)
C25 0.0413(18) 0.0328(17) 0.0356(16) 0.0088(13) 0.0156(14) 0.0186(13)
N11 0.0310(13) 0.0289(13) 0.0284(12) 0.0023(10) 0.0077(10) 0.0155(10)
N12 0.0303(13) 0.0280(13) 0.0320(13) 0.0039(10) 0.0104(10) 0.0162(10)
N13 0.0427(15) 0.0367(15) 0.0351(14) 0.0125(12) 0.0185(12) 0.0214(12)
O11 0.0814(19) 0.0462(15) 0.0579(16) 0.0309(13) 0.0425(14) 0.0375(13)
O12 0.0535(15) 0.0356(13) 0.0446(14) 0.0169(10) 0.0292(11) 0.0218(11)

loop_
_atom_type_symbol
_atom_type_description
_atom_type_scat_dispersion_real
_atom_type_scat_dispersion_imag
_atom_type_scat_source
C C 0.0033 0.0016 'International Tables Vol C Tables 4.2.6.8 and 6.1.1.4'
H H 0 0 'International Tables Vol C Tables 4.2.6.8 and 6.1.1.4'
N N 0.0061 0.0033 'International Tables Vol C Tables 4.2.6.8 and 6.1.1.4'
O O 0.0106 0.006 'International Tables Vol C Tables 4.2.6.8 and 6.1.1.4'

loop_
_geom_angle_atom_site_label_1
_geom_angle_atom_site_label_2
_geom_angle_atom_site_label_3
_geom_angle
C6 C1 C2 123.5(3)
C6 C1 N1 118.4(3)
C2 C1 N1 118.1(3)
C1 C2 C3 116.9(3)
C1 C2 H2 121.5
C3 C2 H2 121.5
C4 C3 C2 122.6(3)
C4 C3 N2 119.1(2)
C2 C3 N2 118.3(3)
C3 C4 C5 117.2(3)
C3 C4 H4 121.4
C5 C4 H4 121.4
C6 C5 C4 122.9(3)
C6 C5 N3 118.6(3)
C4 C5 N3 118.5(3)
C1 C6 C5 116.9(3)
C1 C6 H6 121.6
C5 C6 H6 121.6
O1 N1 O2 124.0(3)
O1 N1 C1 117.8(3)
O2 N1 C1 118.2(3)
O3 N2 O4 124.5(3)
O3 N2 C3 118.1(2)
O4 N2 C3 117.3(3)
O5 N3 O6 124.7(3)
O5 N3 C5 117.9(3)
O6 N3 C5 117.3(3)
N11 C11 C16 126.2(3)
N11 C11 C12 115.5(3)
C16 C11 C12 118.3(3)
C13 C12 C11 121.6(3)
C13 C12 H12A 119.2
C11 C12 H12A 119.2
C12 C13 C14 120.3(3)
C12 C13 H13 119.9
C14 C13 H13 119.9
N13 C14 C13 121.1(3)
N13 C14 C15 120.6(3)
C13 C14 C15 118.3(3)
C16 C15 C14 120.6(3)
C16 C15 H15 119.7
C14 C15 H15 119.7
C15 C16 C11 120.9(3)
C15 C16 H16 119.6
C11 C16 H16 119.6
N13 C17 H17A 109.5
N13 C17 H17B 109.5
H17A C17 H17B 109.5
N13 C17 H17C 109.5
H17A C17 H17C 109.5
H17B C17 H17C 109.5
N13 C18 H18A 109.5
N13 C18 H18B 109.5
H18A C18 H18B 109.5
N13 C18 H18C 109.5
H18A C18 H18C 109.5
H18B C18 H18C 109.5
C20 C19 C24 119.7(3)
C20 C19 N12 123.1(3)
C24 C19 N12 117.3(2)
C21 C20 C19 119.8(3)
C21 C20 H20 120.1
C19 C20 H20 120.1
C20 C21 C22 120.8(3)
C20 C21 H21 119.6
C22 C21 H21 119.6
C23 C22 C21 120.0(3)
C23 C22 H22 120
C21 C22 H22 120
C22 C23 C24 120.7(3)
C22 C23 H23 119.7
C24 C23 H23 119.7
C23 C24 C19 119.1(3)
C23 C24 C25 116.4(3)
C19 C24 C25 124.5(3)
O11 C25 O12 120.1(3)
O11 C25 C24 121.4(3)
O12 C25 C24 118.4(3)
N12 N11 C11 116.7(2)
N11 N12 C19 114.0(2)
C14 N13 C18 123.2(3)
C14 N13 C17 120.9(3)
C18 N13 C17 115.9(3)
C25 O12 H12 108(3)

loop_
_geom_bond_atom_site_label_1
_geom_bond_atom_site_label_2
_geom_bond_distance
C1 C6 1.374(4)
C1 C2 1.382(4)
C1 N1 1.476(4)
C2 C3 1.384(4)
C2 H2 0.95
C3 C4 1.382(4)
C3 N2 1.463(4)
C4 C5 1.383(4)
C4 H4 0.95
C5 C6 1.383(4)
C5 N3 1.469(4)
C6 H6 0.95
N1 O1 1.223(4)
N1 O2 1.225(4)
N2 O3 1.219(3)
N2 O4 1.227(3)
N3 O5 1.221(4)
N3 O6 1.228(4)
C11 N11 1.381(4)
C11 C16 1.406(4)
C11 C12 1.406(4)
C12 C13 1.370(4)
C12 H12A 0.95
C13 C14 1.408(4)
C13 H13 0.95
C14 N13 1.366(4)
C14 C15 1.425(4)
C15 C16 1.371(4)
C15 H15 0.95
C16 H16 0.95
C17 N13 1.461(4)
C17 H17A 0.98
C17 H17B 0.98
C17 H17C 0.98
C18 N13 1.446(4)
C18 H18A 0.98
C18 H18B 0.98
C18 H18C 0.98
C19 C20 1.396(4)
C19 C24 1.412(4)
C19 N12 1.418(4)
C20 C21 1.380(5)
C20 H20 0.95
C21 C22 1.390(5)
C21 H21 0.95
C22 C23 1.374(4)
C22 H22 0.95
C23 C24 1.395(4)
C23 H23 0.95
C24 C25 1.494(4)
C25 O11 1.212(4)
C25 O12 1.331(4)
N11 N12 1.285(3)
O12 H12 0.95(6)

loop_
_geom_hbond_atom_site_label_D
_geom_hbond_atom_site_label_H
_geom_hbond_atom_site_label_A
_geom_hbond_site_symmetry_A
_geom_hbond_distance_DH
_geom_hbond_distance_HA
_geom_hbond_distance_DA
_geom_hbond_angle_DHA
_geom_hbond_publ_flag
C4 H4 O4 2_666 0.95 2.35 3.285(4) 169 yes
C15 H15 O11 2_566 0.95 2.34 3.254(4) 161 yes
C18 H18A O11 2_566 0.98 2.55 3.519(4) 170 yes
C20 H20 O3 2_656 0.95 2.64 3.574(4) 167 yes
O12 H12 N12 . 0.95(6) 1.70(6) 2.577(3) 153(5) yes
C21 H21 O2 2_656 0.95 2.56 3.469(4) 161 yes

loop_
_geom_torsion_atom_site_label_1
_geom_torsion_atom_site_label_2
_geom_torsion_atom_site_label_3
_geom_torsion_atom_site_label_4
_geom_torsion
C6 C1 C2 C3 0.0(4)
N1 C1 C2 C3 -178.3(3)
C1 C2 C3 C4 -0.8(4)
C1 C2 C3 N2 179.5(2)
C2 C3 C4 C5 1.5(4)
N2 C3 C4 C5 -178.9(3)
C3 C4 C5 C6 -1.4(4)
C3 C4 C5 N3 176.9(3)
C2 C1 C6 C5 0.0(4)
N1 C1 C6 C5 178.4(3)
C4 C5 C6 C1 0.7(4)
N3 C5 C6 C1 -177.6(3)
C6 C1 N1 O1 2.5(4)
C2 C1 N1 O1 -179.1(3)
C6 C1 N1 O2 -175.7(3)
C2 C1 N1 O2 2.7(4)
C4 C3 N2 O3 -176.7(3)
C2 C3 N2 O3 2.9(4)
C4 C3 N2 O4 2.8(4)
C2 C3 N2 O4 -177.6(3)
C6 C5 N3 O5 -172.8(3)
C4 C5 N3 O5 8.8(4)
C6 C5 N3 O6 7.8(4)
C4 C5 N3 O6 -170.5(3)
N11 C11 C12 C13 178.1(3)
C16 C11 C12 C13 -2.3(4)
C11 C12 C13 C14 0.4(4)
C12 C13 C14 N13 -178.2(3)
C12 C13 C14 C15 1.6(4)
N13 C14 C15 C16 178.1(3)
C13 C14 C15 C16 -1.7(4)
C14 C15 C16 C11 -0.1(4)
N11 C11 C16 C15 -178.3(3)
C12 C11 C16 C15 2.1(4)
C24 C19 C20 C21 -1.8(5)
N12 C19 C20 C21 179.2(3)
C19 C20 C21 C22 0.1(5)
C20 C21 C22 C23 0.8(5)
C21 C22 C23 C24 -0.1(5)
C22 C23 C24 C19 -1.6(4)
C22 C23 C24 C25 178.7(3)
C20 C19 C24 C23 2.5(4)
N12 C19 C24 C23 -178.5(3)
C20 C19 C24 C25 -177.7(3)
N12 C19 C24 C25 1.3(4)
C23 C24 C25 O11 -1.7(5)
C19 C24 C25 O11 178.5(3)
C23 C24 C25 O12 178.5(3)
C19 C24 C25 O12 -1.2(5)
C16 C11 N11 N12 5.5(4)
C12 C11 N11 N12 -174.9(2)
C11 N11 N12 C19 -179.7(2)
C20 C19 N12 N11 -0.7(4)
C24 C19 N12 N11 -179.7(2)
C13 C14 N13 C18 177.4(3)
C15 C14 N13 C18 -2.4(5)
C13 C14 N13 C17 -0.4(4)
C15 C14 N13 C17 179.8(3)

_cod_database_fobs_code 2242315
